data_7027802
loop_
_publ_author_name
'Braunstein, Pierre'
'Durand, J\'er\^ome'
'Kickelbick, Guido'
'Knorr, Michael'
'Morise, Xavier'
'Pugin, Raphael'
'Tiripicchio, Antonio'
'Ugozzoli, Franco'

_publ_section_title
;
 Hydrocarbyl derivatives of dppm- or dppa-bridged alkoxysilyl
 heterobimetallic Fe--Pd complexes and CO insertion reactions. Crystal
 structures of [(OC)3{(MeO)3Si}&#xE010;Fe(\m-dppm)P&#xE011;d(8-mq)]
 (dppm&#x2005;=&#x2005;Ph2PCH2PPh2),
 [(OC)3&#xE010;Fe{\m-Si(OMe)2(&#xE012;OMe)}(\m-dppa)P&#xE013;&#xE011;dCl]
 and
 [(OC)3&#xE010;Fe{\m-Si(OMe)2(&#xE012;OMe)}(\m-dppa)P&#xE013;&#xE011;dPh]
 (dppa&#x2005;=&#x2005;Ph2PNHPPh2)&#x200A;&#x2020;
;
_journal_issue 23
_journal_name_full 'Journal of the Chemical Society, Dalton Transactions'
_journal_page_first 4175
_journal_paper_doi 10.1039/a907425b
_journal_year 1999
_chemical_formula_sum 'C30 H30 Cl Fe N O6 P2 Pd Si'
_chemical_formula_weight 788.32
_chemical_name_systematic
; 
 ? 
;
_space_group_IT_number 148
_symmetry_space_group_name_Hall '-P 3*'
_symmetry_space_group_name_H-M 'R -3 :R'
_atom_sites_solution_hydrogens geom
_atom_sites_solution_primary direct
_atom_sites_solution_secondary difmap
_audit_creation_method SHELXL
_cell_angle_alpha 118.39(2)
_cell_angle_beta 118.39(2)
_cell_angle_gamma 118.39(2)
_cell_formula_units_Z 6
_cell_length_a 25.113(2)
_cell_length_b 25.113(2)
_cell_length_c 25.113(3)
_cell_measurement_reflns_used 24
_cell_measurement_temperature 298
_cell_measurement_theta_max 18
_cell_measurement_theta_min 13
_cell_volume 5176(18)
_computing_structure_refinement 'SHELXL-96 (Sheldrick, 1996)'
_computing_structure_solution 'SHELXS-96 (Sheldrick, 1990)'
_diffrn_ambient_temperature 298
_diffrn_radiation_monochromator graphite
_diffrn_radiation_source 'fine-focus sealed tube'
_diffrn_radiation_type MoK\a
_diffrn_radiation_wavelength 0.71073
_diffrn_reflns_av_R_equivalents 0.0409
_diffrn_reflns_av_sigmaI/netI 0.0368
_diffrn_reflns_limit_h_max 30
_diffrn_reflns_limit_h_min -30
_diffrn_reflns_limit_k_max 30
_diffrn_reflns_limit_k_min -30
_diffrn_reflns_limit_l_max 30
_diffrn_reflns_limit_l_min -30
_diffrn_reflns_number 14457
_diffrn_reflns_theta_max 22.50
_diffrn_reflns_theta_min 3.04
_exptl_absorpt_coefficient_mu 1.187
_exptl_crystal_density_diffrn 1.517
_exptl_crystal_F_000 2388
_refine_diff_density_max 1.020
_refine_diff_density_min -0.864
_refine_diff_density_rms 0.169
_refine_ls_extinction_coef 0.00000(15)
_refine_ls_extinction_expression Fc^*^=kFc[1+0.001xFc^2^\l^3^/sin(2\q)]^-1/4^
_refine_ls_extinction_method SHELXL
_refine_ls_goodness_of_fit_all 1.389
_refine_ls_goodness_of_fit_obs 0.899
_refine_ls_matrix_type full
_refine_ls_number_parameters 395
_refine_ls_number_reflns 4503
_refine_ls_number_restraints 0
_refine_ls_restrained_S_all 1.389
_refine_ls_restrained_S_obs 0.899
_refine_ls_R_factor_all 0.1309
_refine_ls_R_factor_obs 0.0316
_refine_ls_shift/esd_max 1.684
_refine_ls_shift/esd_mean 0.012
_refine_ls_structure_factor_coef Fsqd
_refine_ls_weighting_details 'w=1/[\s^2^(Fo^2^)+(0.0001P)^2^+27.7168P] where P=(Fo^2^+2Fc^2^)/3'
_refine_ls_weighting_scheme calc
_refine_ls_wR_factor_all 0.1271
_refine_ls_wR_factor_obs 0.0629
_reflns_number_observed 2796
_reflns_number_total 4503
_reflns_observed_criterion >2sigma(I)
_cod_data_source_file 907425bsup1.cif
_cod_data_source_block br88
_cod_depositor_comments
;
The following automatic conversions were performed:

'_refine_ls_weighting_scheme' value 'calc
w=1/[\s^2^(Fo^2^)+(0.0001P)^2^+27.7168P] where P=(Fo^2^+2Fc^2^)/3'
was changed to 'calc'. New tag '_refine_ls_weighting_details' was
created. The value of the new tag was set to
'w=1/[\s^2^(Fo^2^)+(0.0001P)^2^+27.7168P] where P=(Fo^2^+2Fc^2^)/3'.

Automatic conversion script
Id: cif_fix_values 3143 2015-03-26 13:38:13Z robertas 

2018-03-14
Z value and formula fixed to values more according to usual
chemical conventions.                 miguel
;
_cod_original_formula_sum 'C90 H90 Cl3 Fe3 N3 O18 P6 Pd3 Si3'
_cod_original_formula_weight 2364.84
_cod_original_formula_units_Z 2
_cod_original_cell_volume 5175.8(8)
_cod_database_code 7027802

loop_
_symmetry_equiv_pos_as_xyz
'x, y, z'
'z, x, y'
'y, z, x'
'-x, -y, -z'
'-z, -x, -y'
'-y, -z, -x'

loop_
_atom_site_aniso_label
_atom_site_aniso_U_11
_atom_site_aniso_U_22
_atom_site_aniso_U_33
_atom_site_aniso_U_23
_atom_site_aniso_U_13
_atom_site_aniso_U_12
Pd1 0.0454(4) 0.0429(4) 0.0413(4) 0.0382(4) 0.0399(4) 0.0413(4)
Fe1 0.0394(7) 0.0405(7) 0.0381(7) 0.0356(7) 0.0349(7) 0.0367(7)
P1 0.0343(12) 0.0334(12) 0.0333(12) 0.0297(11) 0.0302(11) 0.0312(11)
P2 0.0397(12) 0.0407(12) 0.0391(12) 0.0365(12) 0.0362(12) 0.0377(12)
Cl1 0.0711(15) 0.0673(15) 0.0763(16) 0.0666(15) 0.0691(15) 0.0662(14)
Si1 0.0611(17) 0.0656(17) 0.0515(16) 0.0533(16) 0.0517(16) 0.0580(16)
O1 0.051(4) 0.056(4) 0.072(5) 0.056(4) 0.055(4) 0.048(4)
O2 0.118(6) 0.147(7) 0.133(7) 0.134(7) 0.115(6) 0.127(7)
O3 0.049(4) 0.051(4) 0.074(5) 0.053(4) 0.052(4) 0.044(4)
O4 0.096(5) 0.089(5) 0.067(4) 0.073(4) 0.077(4) 0.087(5)
O5 0.089(6) 0.117(7) 0.057(5) 0.073(6) 0.064(5) 0.093(6)
O6 0.113(7) 0.116(7) 0.111(7) 0.106(6) 0.106(6) 0.101(6)
N1 0.043(4) 0.043(4) 0.039(4) 0.037(4) 0.037(4) 0.040(4)
C1 0.060(6) 0.060(6) 0.061(6) 0.056(6) 0.057(6) 0.057(6)
C2 0.050(6) 0.056(6) 0.056(6) 0.050(6) 0.047(6) 0.048(6)
C3 0.057(6) 0.059(6) 0.057(6) 0.053(6) 0.053(6) 0.054(6)
C4 0.039(5) 0.038(5) 0.043(5) 0.037(5) 0.036(5) 0.036(5)
C5 0.055(5) 0.061(6) 0.051(5) 0.052(5) 0.049(5) 0.056(5)
C6 0.078(7) 0.083(7) 0.080(7) 0.077(7) 0.076(7) 0.077(7)
C7 0.059(6) 0.066(7) 0.081(7) 0.067(7) 0.065(7) 0.058(6)
C8 0.055(6) 0.070(7) 0.068(7) 0.063(7) 0.056(6) 0.057(6)
C9 0.047(6) 0.049(6) 0.051(6) 0.043(5) 0.045(5) 0.044(5)
C10 0.040(5) 0.036(5) 0.035(5) 0.032(5) 0.034(5) 0.035(5)
C11 0.086(9) 0.042(7) 0.036(6) 0.032(6) 0.035(7) 0.053(7)
C12 0.108(11) 0.059(8) 0.061(9) 0.052(8) 0.057(9) 0.071(9)
C13 0.072(8) 0.036(6) 0.048(7) 0.034(6) 0.049(7) 0.044(7)
C14 0.034(6) 0.036(6) 0.042(6) 0.030(6) 0.028(6) 0.027(6)
C15 0.039(6) 0.038(6) 0.046(6) 0.035(6) 0.032(6) 0.033(5)
C16 0.056(6) 0.050(5) 0.047(5) 0.044(5) 0.048(5) 0.049(5)
C17 0.067(6) 0.073(6) 0.080(7) 0.072(6) 0.068(6) 0.066(6)
C18 0.095(9) 0.083(8) 0.092(8) 0.083(8) 0.084(8) 0.084(8)
C19 0.083(8) 0.068(7) 0.095(9) 0.076(8) 0.081(8) 0.067(8)
C20 0.063(7) 0.066(7) 0.068(7) 0.060(7) 0.060(7) 0.057(7)
C21 0.054(6) 0.054(6) 0.058(6) 0.051(6) 0.051(6) 0.049(6)
C22 0.041(5) 0.043(5) 0.039(5) 0.037(5) 0.035(5) 0.040(5)
C23 0.048(6) 0.060(6) 0.061(7) 0.054(6) 0.050(6) 0.046(6)
C24 0.040(6) 0.054(7) 0.065(8) 0.051(7) 0.044(7) 0.037(6)
C25 0.044(7) 0.041(7) 0.056(8) 0.038(7) 0.036(7) 0.037(6)
C26 0.065(8) 0.066(7) 0.041(6) 0.043(7) 0.044(7) 0.060(7)
C27 0.048(6) 0.058(6) 0.044(6) 0.042(6) 0.040(6) 0.048(6)
C28 0.109(9) 0.096(8) 0.082(8) 0.079(8) 0.090(8) 0.096(8)
C29 0.084(12) 0.152(16) 0.081(11) 0.094(13) 0.069(11) 0.098(13)
C30 0.23(2) 0.23(2) 0.26(2) 0.23(2) 0.23(2) 0.21(2)

loop_
_atom_site_label
_atom_site_type_symbol
_atom_site_fract_x
_atom_site_fract_y
_atom_site_fract_z
_atom_site_U_iso_or_equiv
_atom_site_thermal_displace_type
_atom_site_occupancy
_atom_site_calc_flag
_atom_site_refinement_flags
Pd1 Pd 0.13672(7) 0.96811(7) 0.33765(7) 0.0386(2) Uani 1 d .
Fe1 Fe 0.18618(12) 0.90359(12) 0.35789(12) 0.0389(3) Uani 1 d .
P1 P 0.1259(2) 0.8045(2) 0.2066(2) 0.0347(5) Uani 1 d .
P2 P 0.0486(2) 0.8596(2) 0.1675(2) 0.0350(5) Uani 1 d .
Cl1 Cl 0.1063(3) 1.0458(3) 0.3427(3) 0.0547(6) Uani 1 d .
Si1 Si 0.2390(3) 1.0068(3) 0.5067(3) 0.0558(7) Uani 1 d .
O1 O -0.1108(7) 0.6371(7) 0.1265(8) 0.069(2) Uani 1 d .
O2 O 0.2922(9) 0.8936(10) 0.4592(10) 0.097(3) Uani 1 d .
O3 O 0.4396(7) 1.1862(7) 0.5615(8) 0.078(2) Uani 1 d .
O4 O 0.2267(8) 1.0656(7) 0.5055(7) 0.0673(19) Uani 1 d .
O5 O 0.3887(10) 1.1350(10) 0.6689(8) 0.106(3) Uani 1 d .
O6 O 0.1227(9) 0.9001(10) 0.4490(9) 0.105(3) Uani 1 d .
N1 N 0.0819(7) 0.8176(7) 0.1461(7) 0.0376(16) Uani 1 d .
H1 H 0.0764 0.8023 0.1032 0.08(3) Uiso 1 calc R
C1 C 0.0063(11) 0.7426(11) 0.2179(10) 0.047(2) Uani 1 d .
C2 C 0.2503(10) 0.8970(10) 0.4190(10) 0.057(3) Uani 1 d .
C3 C 0.3382(11) 1.0750(11) 0.4811(10) 0.051(2) Uani 1 d .
C4 C 0.2550(9) 0.8731(9) 0.2655(9) 0.040(2) Uani 1 d .
C5 C 0.2122(10) 0.8055(10) 0.1663(10) 0.048(2) Uani 1 d .
H5 H 0.1199 0.7273 0.0722 0.078(7) Uiso 1 calc R
C6 C 0.3083(11) 0.8555(11) 0.2088(11) 0.056(2) Uani 1 d .
H6 H 0.2800 0.8104 0.1428 0.078(7) Uiso 1 calc R
C7 C 0.4452(11) 0.9715(11) 0.3484(12) 0.061(3) Uani 1 d .
H7 H 0.5099 1.0060 0.3771 0.078(7) Uiso 1 calc R
C8 C 0.4863(11) 1.0367(11) 0.4459(12) 0.064(3) Uani 1 d .
H8 H 0.5781 1.1138 0.5396 0.078(7) Uiso 1 calc R
C9 C 0.3910(9) 0.9872(9) 0.4040(10) 0.050(2) Uani 1 d .
H9 H 0.4190 1.0313 0.4698 0.078(7) Uiso 1 calc R
C10 C -0.0263(9) 0.6153(8) 0.0488(8) 0.039(2) Uani 1 d .
C11 C -0.0117(13) 0.5770(11) 0.0660(11) 0.121(6) Uani 1 d .
H11 H 0.0761 0.6473 0.1567 0.078(7) Uiso 1 calc R
C12 C -0.1260(15) 0.4347(13) -0.0497(13) 0.136(7) Uani 1 d .
H12 H -0.1140 0.4110 -0.0345 0.078(7) Uiso 1 calc R
C13 C -0.2548(12) 0.3281(11) -0.1844(12) 0.081(4) Uani 1 d .
H13 H -0.3315 0.2322 -0.2621 0.078(7) Uiso 1 calc R
C14 C -0.2660(10) 0.3692(10) -0.1999(11) 0.076(3) Uani 1 d .
H14 H -0.3525 0.2990 -0.2913 0.078(7) Uiso 1 calc R
C15 C -0.1543(9) 0.5103(9) -0.0858(10) 0.064(3) Uani 1 d .
H15 H -0.1665 0.5340 -0.1007 0.078(7) Uiso 1 calc R
C16 C 0.1251(9) 0.9718(9) 0.2031(9) 0.045(2) Uani 1 d .
C17 C 0.0639(10) 0.9708(10) 0.1564(11) 0.056(2) Uani 1 d .
H17 H -0.0239 0.9037 0.0962 0.078(7) Uiso 1 calc R
C18 C 0.1355(13) 1.0710(12) 0.2005(12) 0.075(3) Uani 1 d .
H18 H 0.0960 1.0717 0.1709 0.078(7) Uiso 1 calc R
C19 C 0.2625(13) 1.1674(12) 0.2867(13) 0.080(3) Uani 1 d .
H19 H 0.3087 1.2330 0.3145 0.078(7) Uiso 1 calc R
C20 C 0.3249(12) 1.1708(12) 0.3339(12) 0.072(3) Uani 1 d .
H20 H 0.4126 1.2383 0.3935 0.078(7) Uiso 1 calc R
C21 C 0.2564(10) 1.0732(10) 0.2921(10) 0.054(2) Uani 1 d .
H21 H 0.2982 1.0749 0.3237 0.078(7) Uiso 1 calc R
C22 C -0.1430(9) 0.6962(9) -0.0057(9) 0.040(2) Uani 1 d .
C23 C -0.2207(10) 0.6459(10) -0.0239(11) 0.063(3) Uani 1 d .
H23 H -0.1728 0.7000 0.0557 0.078(7) Uiso 1 calc R
C24 C -0.3668(11) 0.5183(12) -0.1557(13) 0.080(3) Uani 1 d .
H24 H -0.4164 0.4890 -0.1643 0.078(7) Uiso 1 calc R
C25 C -0.4393(12) 0.4344(12) -0.2742(13) 0.085(4) Uani 1 d .
H25 H -0.5389 0.3453 -0.3644 0.078(7) Uiso 1 calc R
C26 C -0.3662(12) 0.4807(12) -0.2612(11) 0.079(4) Uani 1 d .
H26 H -0.4158 0.4239 -0.3422 0.078(7) Uiso 1 calc R
C27 C -0.2175(10) 0.6130(10) -0.1265(10) 0.064(3) Uani 1 d .
H27 H -0.1674 0.6462 -0.1170 0.078(7) Uiso 1 calc R
C28 C 0.2571(13) 1.1484(12) 0.5874(12) 0.084(4) Uani 1 d .
H28A H 0.3337 1.2111 0.6784 0.20(3) Uiso 1 calc R
H28B H 0.1731 1.0852 0.5362 0.20(3) Uiso 1 calc R
H28C H 0.2850 1.2043 0.6022 0.20(3) Uiso 1 calc R
C29 C 0.5245(16) 1.2511(18) 0.7732(16) 0.169(8) Uani 1 d .
H29A H 0.5444 1.2962 0.7751 0.20(3) Uiso 1 calc R
H29B H 0.5395 1.2238 0.7559 0.20(3) Uiso 1 calc R
H29C H 0.5873 1.3170 0.8636 0.20(3) Uiso 1 calc R
C30 C 0.121(2) 0.869(2) 0.479(2) 0.195(9) Uani 1 d .
H30A H 0.0687 0.7849 0.4107 0.20(3) Uiso 1 calc R
H30B H 0.0749 0.8525 0.4761 0.20(3) Uiso 1 calc R
H30C H 0.2172 0.9481 0.5737 0.20(3) Uiso 1 calc R

loop_
_atom_type_symbol
_atom_type_description
_atom_type_scat_dispersion_real
_atom_type_scat_dispersion_imag
_atom_type_scat_source
C C 0.0033 0.0016 'International Tables Vol C Tables 4.2.6.8 and 6.1.1.4'
H H 0.0000 0.0000 'International Tables Vol C Tables 4.2.6.8 and 6.1.1.4'
N N 0.0061 0.0033 'International Tables Vol C Tables 4.2.6.8 and 6.1.1.4'
O O 0.0106 0.0060 'International Tables Vol C Tables 4.2.6.8 and 6.1.1.4'
Si Si 0.0817 0.0704 'International Tables Vol C Tables 4.2.6.8 and 6.1.1.4'
Cl Cl 0.1484 0.1585 'International Tables Vol C Tables 4.2.6.8 and 6.1.1.4'
P P 0.1023 0.0942 'International Tables Vol C Tables 4.2.6.8 and 6.1.1.4'
Fe Fe 0.3463 0.8444 'International Tables Vol C Tables 4.2.6.8 and 6.1.1.4'
Pd Pd -0.9988 1.0072 'International Tables Vol C Tables 4.2.6.8 and 6.1.1.4'

loop_
_geom_angle_atom_site_label_1
_geom_angle_atom_site_label_2
_geom_angle_atom_site_label_3
_geom_angle
O4 Pd1 P2 172.47(18)
O4 Pd1 Cl1 93.13(18)
P2 Pd1 Cl1 94.39(8)
O4 Pd1 C3 81.3(3)
P2 Pd1 C3 93.5(3)
Cl1 Pd1 C3 137.0(3)
O4 Pd1 Fe1 80.71(17)
P2 Pd1 Fe1 91.78(6)
Cl1 Pd1 Fe1 173.70(8)
C3 Pd1 Fe1 41.0(3)
O4 Pd1 Si1 33.01(18)
P2 Pd1 Si1 139.47(8)
Cl1 Pd1 Si1 125.89(10)
C3 Pd1 Si1 61.5(2)
Fe1 Pd1 Si1 48.09(7)
C1 Fe1 C2 101.1(4)
C1 Fe1 C3 152.0(4)
C2 Fe1 C3 106.0(5)
C1 Fe1 P1 92.3(4)
C2 Fe1 P1 97.9(3)
C3 Fe1 P1 91.0(4)
C1 Fe1 Si1 86.2(4)
C2 Fe1 Si1 88.0(3)
C3 Fe1 Si1 87.6(4)
P1 Fe1 Si1 174.00(10)
C1 Fe1 Pd1 83.6(3)
C2 Fe1 Pd1 163.0(3)
C3 Fe1 Pd1 68.4(3)
P1 Fe1 Pd1 98.22(7)
Si1 Fe1 Pd1 75.84(8)
N1 P1 C10 106.5(4)
N1 P1 C4 103.7(3)
C10 P1 C4 100.3(4)
N1 P1 Fe1 109.7(2)
C10 P1 Fe1 114.9(3)
C4 P1 Fe1 120.3(4)
N1 P2 C22 106.7(4)
N1 P2 C16 103.3(4)
C22 P2 C16 106.2(4)
N1 P2 Pd1 115.6(3)
C22 P2 Pd1 112.9(4)
C16 P2 Pd1 111.3(4)
O5 Si1 O6 103.3(6)
O5 Si1 O4 108.9(5)
O6 Si1 O4 103.4(5)
O5 Si1 Fe1 121.3(4)
O6 Si1 Fe1 117.2(5)
O4 Si1 Fe1 101.2(2)
O5 Si1 Pd1 136.6(4)
O6 Si1 Pd1 115.6(4)
O4 Si1 Pd1 45.7(2)
Fe1 Si1 Pd1 56.06(8)
C28 O4 Si1 127.3(6)
C28 O4 Pd1 131.1(6)
Si1 O4 Pd1 101.3(3)
C29 O5 Si1 134.9(11)
C30 O6 Si1 131.9(12)
P2 N1 P1 121.8(4)
P2 N1 H1 119.1(2)
P1 N1 H1 119.1(2)
O1 C1 Fe1 179.2(13)
O2 C2 Fe1 179.5(10)
O3 C3 Fe1 176.8(8)
O3 C3 Pd1 112.3(7)
Fe1 C3 Pd1 70.6(4)
C9 C4 C5 119.9(8)
C9 C4 P1 121.3(7)
C5 C4 P1 118.8(7)
C4 C5 C6 119.6(9)
C4 C5 H5 120.2(5)
C6 C5 H5 120.2(6)
C7 C6 C5 120.3(9)
C7 C6 H6 119.9(6)
C5 C6 H6 119.9(6)
C6 C7 C8 119.8(9)
C6 C7 H7 120.1(6)
C8 C7 H7 120.1(6)
C9 C8 C7 120.1(10)
C9 C8 H8 119.9(6)
C7 C8 H8 119.9(6)
C4 C9 C8 120.3(9)
C4 C9 H9 119.8(5)
C8 C9 H9 119.8(6)
C11 C10 C15 118.2(9)
C11 C10 P1 118.6(7)
C15 C10 P1 123.2(7)
C10 C11 C12 120.5(11)
C10 C11 H11 119.8(6)
C12 C11 H11 119.8(8)
C13 C12 C11 122.4(12)
C13 C12 H12 118.8(7)
C11 C12 H12 118.8(7)
C14 C13 C12 116.1(10)
C14 C13 H13 121.9(7)
C12 C13 H13 121.9(7)
C15 C14 C13 122.5(10)
C15 C14 H14 118.8(7)
C13 C14 H14 118.8(7)
C10 C15 C14 120.2(10)
C10 C15 H15 119.9(5)
C14 C15 H15 119.9(7)
C17 C16 C21 118.6(8)
C17 C16 P2 121.5(7)
C21 C16 P2 119.5(7)
C16 C17 C18 119.6(9)
C16 C17 H17 120.2(5)
C18 C17 H17 120.2(6)
C19 C18 C17 120.0(10)
C19 C18 H18 120.0(7)
C17 C18 H18 120.0(6)
C18 C19 C20 121.7(10)
C18 C19 H19 119.1(7)
C20 C19 H19 119.1(7)
C19 C20 C21 119.3(11)
C19 C20 H20 120.4(7)
C21 C20 H20 120.4(6)
C20 C21 C16 120.8(9)
C20 C21 H21 119.6(6)
C16 C21 H21 119.6(5)
C23 C22 C27 117.7(9)
C23 C22 P2 121.3(7)
C27 C22 P2 120.9(7)
C22 C23 C24 122.0(10)
C22 C23 H23 119.0(6)
C24 C23 H23 119.0(7)
C25 C24 C23 119.9(11)
C25 C24 H24 120.1(8)
C23 C24 H24 120.1(7)
C24 C25 C26 120.2(11)
C24 C25 H25 119.9(8)
C26 C25 H25 119.9(7)
C25 C26 C27 119.6(10)
C25 C26 H26 120.2(8)
C27 C26 H26 120.2(7)
C22 C27 C26 120.5(10)
C22 C27 H27 119.8(6)
C26 C27 H27 119.8(7)
O4 C28 H28A 109.5(6)
O4 C28 H28B 109.5(7)
H28A C28 H28B 109.5(6)
O4 C28 H28C 109.5(6)
H28A C28 H28C 109.5(9)
H28B C28 H28C 109.5(5)
O5 C29 H29A 109.4(11)
O5 C29 H29B 109.5(10)
H29A C29 H29B 109.47(18)
O5 C29 H29C 109.5(9)
H29A C29 H29C 109.5(4)
H29B C29 H29C 109.5(5)
O6 C30 H30A 109.5(10)
O6 C30 H30B 109.5(10)
H30A C30 H30B 109.4(8)
O6 C30 H30C 109.5(9)
H30A C30 H30C 109.4(5)
H30B C30 H30C 109.4(5)

loop_
_geom_bond_atom_site_label_1
_geom_bond_atom_site_label_2
_geom_bond_distance
Pd1 O4 2.178(7)
Pd1 P2 2.188(4)
Pd1 Cl1 2.385(2)
Pd1 C3 2.518(11)
Pd1 Fe1 2.5540(13)
Pd1 Si1 2.985(3)
Fe1 C1 1.768(13)
Fe1 C2 1.767(10)
Fe1 C3 1.775(13)
Fe1 P1 2.209(4)
Fe1 Si1 2.291(4)
P1 N1 1.691(7)
P1 C10 1.820(12)
P1 C4 1.836(9)
P2 N1 1.680(6)
P2 C22 1.806(13)
P2 C16 1.805(9)
Si1 O5 1.595(11)
Si1 O6 1.627(9)
Si1 O4 1.658(7)
O1 C1 1.151(12)
O2 C2 1.134(10)
O3 C3 1.160(12)
O4 C28 1.436(11)
O5 C29 1.333(19)
O6 C30 1.322(16)
N1 H1 0.8600
C4 C9 1.376(14)
C4 C5 1.393(11)
C5 C6 1.389(12)
C5 H5 0.9300
C6 C7 1.378(15)
C6 H6 0.9300
C7 C8 1.387(13)
C7 H7 0.9300
C8 C9 1.382(12)
C8 H8 0.930(5)
C9 H9 0.9300
C10 C11 1.350(12)
C10 C15 1.357(13)
C11 C12 1.377(16)
C11 H11 0.9300
C12 C13 1.351(17)
C12 H12 0.9300
C13 C14 1.357(14)
C13 H13 0.9300
C14 C15 1.373(14)
C14 H14 0.9300
C15 H15 0.9300
C16 C17 1.400(11)
C16 C21 1.394(13)
C17 C18 1.393(13)
C17 H17 0.9300
C18 C19 1.353(15)
C18 H18 0.9300
C19 C20 1.370(15)
C19 H19 0.9300
C20 C21 1.376(13)
C20 H20 0.930(3)
C21 H21 0.9300
C22 C23 1.365(12)
C22 C27 1.388(12)
C23 C24 1.368(15)
C23 H23 0.9300
C24 C25 1.359(16)
C24 H24 0.9300
C25 C26 1.366(16)
C25 H25 0.930(5)
C26 C27 1.388(15)
C26 H26 0.9300
C27 H27 0.9300
C28 H28A 0.960(8)
C28 H28B 0.960(4)
C28 H28C 0.960(9)
C29 H29A 0.960(5)
C29 H29B 0.9600(11)
C29 H29C 0.960(5)
C30 H30A 0.960(5)
C30 H30B 0.960(5)
C30 H30C 0.960(7)
